data_2239351
loop_
_publ_author_name
'Ishikawa, Yoshinobu'
'Watanabe, Kohzoh'

_publ_section_title
;
 (<i>E</i>)-4-Methyl-<i>N</i>'-[(4-oxo-4<i>H</i>-chromen-3-yl)methylidene]benzohydrazide
;
_journal_issue 5
_journal_name_full 'Acta Crystallographica Section E'
_journal_page_first o565
_journal_paper_doi 10.1107/S1600536814008113
_journal_volume 70
_journal_year 2014
_chemical_formula_iupac 'C18 H14 N2 O3'
_chemical_formula_moiety 'C18 H14 N2 O3'
_chemical_formula_sum 'C18 H14 N2 O3'
_chemical_formula_weight 306.32
_chemical_name_systematic (<i>E</i>)-4-Methyl-<i>N</i>'-[(4-oxo-4<i>H</i>-chromen-3-yl)methylidene]benzohydrazide
_space_group_IT_number 2
_symmetry_cell_setting triclinic
_symmetry_space_group_name_Hall '-P 1'
_symmetry_space_group_name_H-M 'P -1'
_atom_sites_solution_hydrogens geom
_atom_sites_solution_primary direct
_atom_sites_solution_secondary difmap
_cell_angle_alpha 103.55(11)
_cell_angle_beta 95.53(12)
_cell_angle_gamma 94.60(9)
_cell_formula_units_Z 2
_cell_length_a 7.759(10)
_cell_length_b 8.543(7)
_cell_length_c 11.047(15)
_cell_measurement_reflns_used 25
_cell_measurement_temperature 100
_cell_measurement_theta_max 17.50
_cell_measurement_theta_min 15.32
_cell_volume 704.5(15)
_computing_cell_refinement '<i>WinAFC Diffractometer Control Software</i> (Rigaku, 1999)'
_computing_data_collection '<i>WinAFC Diffractometer Control Software</i> (Rigaku, 1999)'
_computing_data_reduction '<i>WinAFC Diffractometer Control Software</i> (Rigaku, 1999)'
_computing_molecular_graphics 'CrystalStructure (Rigaku, 2010)'
_computing_publication_material 'CrystalStructure (Rigaku, 2010)'
_computing_structure_refinement 'SHELXL97 (Sheldrick, 2008)'
_computing_structure_solution 'SIR2008 (Burla <i>et al.</i>, 2007)'
_diffrn_ambient_temperature 100
_diffrn_measured_fraction_theta_full 0.997
_diffrn_measured_fraction_theta_max 0.997
_diffrn_measurement_device_type 'Rigaku AFC-7R'
_diffrn_measurement_method \w-2\q
_diffrn_radiation_type 'Mo K\a'
_diffrn_radiation_wavelength 0.71069
_diffrn_reflns_av_R_equivalents 0.0164
_diffrn_reflns_limit_h_max 5
_diffrn_reflns_limit_h_min -10
_diffrn_reflns_limit_k_max 11
_diffrn_reflns_limit_k_min -11
_diffrn_reflns_limit_l_max 14
_diffrn_reflns_limit_l_min -14
_diffrn_reflns_number 3953
_diffrn_reflns_theta_full 27.51
_diffrn_reflns_theta_max 27.51
_diffrn_standards_decay_% 1.024
_diffrn_standards_interval_count 150
_diffrn_standards_number 3
_exptl_absorpt_coefficient_mu 0.100
_exptl_absorpt_correction_type none
_exptl_crystal_colour colorless
_exptl_crystal_density_diffrn 1.444
_exptl_crystal_density_method 'not measured'
_exptl_crystal_description plate
_exptl_crystal_F_000 320.00
_exptl_crystal_size_max 0.500
_exptl_crystal_size_mid 0.400
_exptl_crystal_size_min 0.150
_refine_diff_density_max 0.550
_refine_diff_density_min -0.430
_refine_ls_extinction_method none
_refine_ls_goodness_of_fit_ref 1.088
_refine_ls_hydrogen_treatment constr
_refine_ls_number_parameters 209
_refine_ls_number_reflns 3235
_refine_ls_number_restraints 0
_refine_ls_R_factor_gt 0.0539
_refine_ls_shift/su_max 0.000
_refine_ls_structure_factor_coef Fsqd
_refine_ls_weighting_details 'w = 1/[\s^2^(Fo^2^)+(0.1269P)^2^+0.0754P] where P=(Fo^2^+2Fc^2^)/3'
_refine_ls_weighting_scheme calc
_refine_ls_wR_factor_ref 0.1869
_reflns_number_gt 2434
_reflns_number_total 3235
_reflns_threshold_expression F^2^>2\s(F^2^)
_cod_data_source_file gk2609sup1.cif
_cod_data_source_block I
_cod_original_cell_volume 704.6(15)
_cod_database_code 2239351
_cod_database_fobs_code 2239351

loop_
_symmetry_equiv_pos_site_id
_symmetry_equiv_pos_as_xyz
1 +X,+Y,+Z
2 -X,-Y,-Z

loop_
_atom_site_type_symbol
_atom_site_label
_atom_site_fract_x
_atom_site_fract_y
_atom_site_fract_z
_atom_site_U_iso_or_equiv
_atom_site_adp_type
_atom_site_calc_flag
_atom_site_refinement_flags
_atom_site_occupancy
_atom_site_symmetry_multiplicity
O O1 0.70112(16) 0.52823(15) 1.02907(12) 0.0164(4) Uani d . 1.0 2
O O2 1.05971(17) 0.25136(15) 1.14769(13) 0.0185(4) Uani d . 1.0 2
O O3 0.33072(18) -0.08140(17) 0.74095(14) 0.0243(4) Uani d . 1.0 2
N N1 0.6201(2) 0.04137(19) 0.89360(15) 0.0162(4) Uani d . 1.0 2
N N2 0.5919(2) -0.12076(18) 0.83493(15) 0.0153(4) Uani d . 1.0 2
C C1 0.6869(3) 0.3661(2) 0.98690(17) 0.0152(4) Uani d . 1.0 2
C C2 0.7963(3) 0.2663(2) 1.02346(16) 0.0130(4) Uani d . 1.0 2
C C3 0.9490(3) 0.3343(2) 1.11510(16) 0.0134(4) Uani d . 1.0 2
C C4 1.0907(3) 0.5952(3) 1.25872(17) 0.0164(4) Uani d . 1.0 2
C C5 1.0995(3) 0.7613(3) 1.30115(18) 0.0193(5) Uani d . 1.0 2
C C6 0.9761(3) 0.8487(3) 1.25160(18) 0.0180(4) Uani d . 1.0 2
C C7 0.8436(3) 0.7679(3) 1.16113(18) 0.0162(4) Uani d . 1.0 2
C C8 0.9585(3) 0.5112(2) 1.16508(16) 0.0131(4) Uani d . 1.0 2
C C9 0.8369(3) 0.6008(2) 1.11925(17) 0.0137(4) Uani d . 1.0 2
C C10 0.7627(3) 0.0913(2) 0.96497(16) 0.0143(4) Uani d . 1.0 2
C C11 0.4381(3) -0.1734(3) 0.75811(17) 0.0155(4) Uani d . 1.0 2
C C12 0.4090(3) -0.3499(2) 0.69518(17) 0.0145(4) Uani d . 1.0 2
C C13 0.4972(3) -0.4671(3) 0.73642(17) 0.0164(4) Uani d . 1.0 2
C C14 0.4579(3) -0.6300(3) 0.67544(18) 0.0180(4) Uani d . 1.0 2
C C15 0.3306(3) -0.6795(3) 0.57241(17) 0.0177(4) Uani d . 1.0 2
C C16 0.2422(3) -0.5614(3) 0.53282(18) 0.0214(5) Uani d . 1.0 2
C C17 0.2796(3) -0.3990(3) 0.59301(18) 0.0204(5) Uani d . 1.0 2
C C18 0.2909(3) -0.8561(3) 0.50609(19) 0.0257(5) Uani d . 1.0 2
H H1 0.5911 0.3175 0.9258 0.0182 Uiso calc R 1.0 2
H H2 0.6689 -0.1878 0.8461 0.0183 Uiso calc R 1.0 2
H H4 1.1746 0.5375 1.2931 0.0197 Uiso calc R 1.0 2
H H5 1.1898 0.8171 1.3644 0.0231 Uiso calc R 1.0 2
H H6 0.9841 0.9632 1.2805 0.0216 Uiso calc R 1.0 2
H H7 0.7583 0.8255 1.1280 0.0195 Uiso calc R 1.0 2
H H10 0.8440 0.0186 0.9799 0.0172 Uiso calc R 1.0 2
H H13 0.5846 -0.4357 0.8065 0.0196 Uiso calc R 1.0 2
H H14 0.5188 -0.7087 0.7046 0.0216 Uiso calc R 1.0 2
H H16 0.1544 -0.5930 0.4631 0.0256 Uiso calc R 1.0 2
H H17 0.2169 -0.3207 0.5647 0.0244 Uiso calc R 1.0 2
H H18A 0.3058 -0.9223 0.5671 0.0309 Uiso calc R 1.0 2
H H18B 0.3705 -0.8846 0.4426 0.0309 Uiso calc R 1.0 2
H H18C 0.1706 -0.8764 0.4654 0.0309 Uiso calc R 1.0 2

loop_
_atom_site_aniso_label
_atom_site_aniso_U_11
_atom_site_aniso_U_22
_atom_site_aniso_U_33
_atom_site_aniso_U_12
_atom_site_aniso_U_13
_atom_site_aniso_U_23
O1 0.0150(7) 0.0108(7) 0.0199(7) 0.0035(5) -0.0056(5) -0.0008(5)
O2 0.0158(7) 0.0155(7) 0.0227(7) 0.0054(5) -0.0039(5) 0.0028(6)
O3 0.0196(8) 0.0179(7) 0.0312(8) 0.0074(6) -0.0074(6) 0.0003(6)
N1 0.0163(8) 0.0113(8) 0.0191(8) 0.0023(6) 0.0004(6) 0.0002(6)
N2 0.0127(8) 0.0110(8) 0.0189(8) 0.0026(6) -0.0023(6) -0.0015(6)
C1 0.0141(9) 0.0125(9) 0.0163(9) 0.0011(7) -0.0013(7) -0.0006(7)
C2 0.0113(9) 0.0121(9) 0.0144(9) -0.0007(7) 0.0010(7) 0.0016(7)
C3 0.0121(9) 0.0135(9) 0.0144(9) 0.0030(7) 0.0014(7) 0.0023(7)
C4 0.0137(9) 0.0170(9) 0.0166(9) 0.0014(7) -0.0017(7) 0.0017(7)
C5 0.0171(9) 0.0193(10) 0.0174(9) 0.0003(7) -0.0030(7) -0.0009(8)
C6 0.0189(10) 0.0123(9) 0.0198(9) 0.0012(7) 0.0017(8) -0.0018(7)
C7 0.0155(9) 0.0133(9) 0.0198(9) 0.0047(7) 0.0018(7) 0.0029(7)
C8 0.0119(9) 0.0135(9) 0.0131(9) 0.0017(7) 0.0018(7) 0.0012(7)
C9 0.0118(9) 0.0141(9) 0.0136(8) 0.0000(7) 0.0001(7) 0.0012(7)
C10 0.0138(9) 0.0117(9) 0.0164(9) 0.0031(7) 0.0006(7) 0.0013(7)
C11 0.0134(9) 0.0155(9) 0.0163(9) 0.0021(7) -0.0008(7) 0.0022(7)
C12 0.0134(9) 0.0148(9) 0.0140(9) 0.0004(7) 0.0007(7) 0.0014(7)
C13 0.0143(9) 0.0166(9) 0.0160(9) 0.0017(7) -0.0017(7) 0.0010(7)
C14 0.0181(10) 0.0155(9) 0.0191(10) 0.0038(7) 0.0000(8) 0.0016(7)
C15 0.0200(10) 0.0149(9) 0.0159(9) -0.0013(7) 0.0035(7) -0.0005(7)
C16 0.0242(11) 0.0204(10) 0.0152(9) -0.0024(8) -0.0075(8) 0.0014(8)
C17 0.0199(10) 0.0194(10) 0.0198(10) 0.0009(8) -0.0067(8) 0.0051(8)
C18 0.0316(12) 0.0194(10) 0.0209(10) 0.0012(8) -0.0013(9) -0.0034(8)

loop_
_atom_type_symbol
_atom_type_description
_atom_type_scat_dispersion_real
_atom_type_scat_dispersion_imag
_atom_type_scat_source
C C 0.0033 0.0016
;
International Tables for Crystallography
(1992, Vol. C, Tables 4.2.6.8 and 6.1.1.4)
;
H H 0.0000 0.0000
;
International Tables for Crystallography
(1992, Vol. C, Table 6.1.1.4)
;
N N 0.0061 0.0033
;
International Tables for Crystallography
(1992, Vol. C, Tables 4.2.6.8 and 6.1.1.4)
;
O O 0.0106 0.0060
;
International Tables for Crystallography
(1992, Vol. C, Tables 4.2.6.8 and 6.1.1.4)
;

loop_
_geom_angle_atom_site_label_1
_geom_angle_atom_site_label_2
_geom_angle_atom_site_label_3
_geom_angle
_geom_angle_publ_flag
C1 O1 C9 117.98(18) no
N2 N1 C10 117.43(19) no
N1 N2 C11 117.00(18) no
O1 C1 C2 125.95(18) no
C1 C2 C3 119.63(18) no
C1 C2 C10 118.57(17) no
C3 C2 C10 121.73(19) no
O2 C3 C2 123.18(18) no
O2 C3 C8 123.00(17) no
C2 C3 C8 113.82(19) no
C5 C4 C8 120.3(2) no
C4 C5 C6 120.63(19) no
C5 C6 C7 119.87(19) no
C6 C7 C9 118.7(2) no
C3 C8 C4 121.51(19) no
C3 C8 C9 120.80(17) no
C4 C8 C9 117.68(18) no
O1 C9 C7 115.60(19) no
O1 C9 C8 121.67(17) no
C7 C9 C8 122.74(18) no
N1 C10 C2 117.4(2) no
O3 C11 N2 122.18(18) no
O3 C11 C12 121.41(18) no
N2 C11 C12 116.42(19) no
C11 C12 C13 123.77(18) no
C11 C12 C17 117.3(2) no
C13 C12 C17 118.88(18) no
C12 C13 C14 120.27(19) no
C13 C14 C15 121.1(2) no
C14 C15 C16 118.08(18) no
C14 C15 C18 120.6(2) no
C16 C15 C18 121.33(19) no
C15 C16 C17 121.38(19) no
C12 C17 C16 120.3(3) no
N1 N2 H2 121.503 no
C11 N2 H2 121.492 no
O1 C1 H1 117.026 no
C2 C1 H1 117.025 no
C5 C4 H4 119.839 no
C8 C4 H4 119.837 no
C4 C5 H5 119.690 no
C6 C5 H5 119.685 no
C5 C6 H6 120.064 no
C7 C6 H6 120.067 no
C6 C7 H7 120.626 no
C9 C7 H7 120.626 no
N1 C10 H10 121.301 no
C2 C10 H10 121.295 no
C12 C13 H13 119.863 no
C14 C13 H13 119.863 no
C13 C14 H14 119.442 no
C15 C14 H14 119.438 no
C15 C16 H16 119.316 no
C17 C16 H16 119.306 no
C12 C17 H17 119.868 no
C16 C17 H17 119.869 no
C15 C18 H18A 109.473 no
C15 C18 H18B 109.470 no
C15 C18 H18C 109.469 no
H18A C18 H18B 109.473 no
H18A C18 H18C 109.474 no
H18B C18 H18C 109.468 no

loop_
_geom_bond_atom_site_label_1
_geom_bond_atom_site_label_2
_geom_bond_distance
_geom_bond_publ_flag
O1 C1 1.345(3) no
O1 C9 1.375(3) no
O2 C3 1.236(3) no
O3 C11 1.221(3) no
N1 N2 1.375(3) no
N1 C10 1.275(3) no
N2 C11 1.374(3) no
C1 C2 1.350(3) no
C2 C3 1.466(4) no
C2 C10 1.474(3) no
C3 C8 1.476(3) no
C4 C5 1.380(3) no
C4 C8 1.403(4) no
C5 C6 1.407(4) no
C6 C7 1.377(4) no
C7 C9 1.389(3) no
C8 C9 1.392(3) no
C11 C12 1.494(3) no
C12 C13 1.394(3) no
C12 C17 1.397(4) no
C13 C14 1.391(3) no
C14 C15 1.393(4) no
C15 C16 1.393(4) no
C15 C18 1.508(3) no
C16 C17 1.385(3) no
N2 H2 0.880 no
C1 H1 0.950 no
C4 H4 0.950 no
C5 H5 0.950 no
C6 H6 0.950 no
C7 H7 0.950 no
C10 H10 0.950 no
C13 H13 0.950 no
C14 H14 0.950 no
C16 H16 0.950 no
C17 H17 0.950 no
C18 H18A 0.980 no
C18 H18B 0.980 no
C18 H18C 0.980 no

loop_
_geom_contact_atom_site_label_1
_geom_contact_atom_site_label_2
_geom_contact_distance
_geom_contact_site_symmetry_2
_geom_contact_publ_flag
O1 C3 2.871(4) . no
O2 C1 3.573(5) . no
O2 C4 2.887(4) . no
O2 C10 2.926(5) . no
O3 N1 2.655(5) . no
O3 C17 2.796(4) . no
N1 C1 2.712(4) . no
N2 C13 2.910(4) . no
C1 C7 3.571(5) . no
C1 C8 2.737(5) . no
C2 C9 2.786(4) . no
C4 C7 2.796(4) . no
C5 C9 2.746(5) . no
C6 C8 2.805(4) . no
C10 C11 3.498(6) . no
C12 C15 2.814(4) . no
C13 C16 2.768(5) . no
C14 C17 2.770(4) . no
O1 O1 3.100(5) 2_667 no
O1 O2 3.559(5) 2_767 no
O1 C1 3.212(5) 2_667 no
O1 C3 3.533(5) 2_767 no
O1 C8 3.548(5) 2_767 no
O1 C13 3.470(6) 1_565 no
O1 C13 3.260(5) 2_657 no
O1 C14 3.543(6) 2_657 no
O2 O1 3.559(5) 2_767 no
O2 N2 3.012(4) 2_757 no
O2 C7 3.533(6) 2_767 no
O2 C10 3.360(4) 2_757 no
O3 C2 3.523(5) 2_657 no
O3 C6 3.217(4) 2_667 no
O3 C7 3.111(4) 2_667 no
O3 C10 3.415(6) 2_657 no
O3 C18 3.579(5) 1_565 no
N1 N1 3.304(5) 2_657 no
N1 N2 3.513(6) 2_657 no
N2 O2 3.012(4) 2_757 no
N2 N1 3.513(6) 2_657 no
C1 O1 3.212(5) 2_667 no
C1 C4 3.418(6) 2_767 no
C1 C8 3.569(5) 2_767 no
C1 C13 3.454(6) 2_657 no
C2 O3 3.523(5) 2_657 no
C2 C11 3.357(5) 2_657 no
C2 C12 3.579(6) 2_657 no
C3 O1 3.533(5) 2_767 no
C3 C7 3.548(6) 2_767 no
C3 C9 3.335(5) 2_767 no
C4 C1 3.418(6) 2_767 no
C4 C13 3.461(5) 2_757 no
C4 C14 3.482(5) 2_757 no
C6 O3 3.217(4) 2_667 no
C6 C10 3.382(5) 2_767 no
C6 C18 3.531(6) 2_657 no
C7 O2 3.533(6) 2_767 no
C7 O3 3.111(4) 2_667 no
C7 C3 3.548(6) 2_767 no
C7 C14 3.389(5) 2_657 no
C7 C15 3.565(6) 2_657 no
C8 O1 3.548(5) 2_767 no
C8 C1 3.569(5) 2_767 no
C9 C3 3.335(5) 2_767 no
C9 C13 3.426(5) 2_657 no
C9 C14 3.356(6) 2_657 no
C10 O2 3.360(4) 2_757 no
C10 O3 3.415(6) 2_657 no
C10 C6 3.382(5) 2_767 no
C10 C11 3.516(6) 2_657 no
C11 C2 3.357(5) 2_657 no
C11 C10 3.516(6) 2_657 no
C12 C2 3.579(6) 2_657 no
C13 O1 3.470(6) 1_545 no
C13 O1 3.260(5) 2_657 no
C13 C1 3.454(6) 2_657 no
C13 C4 3.461(5) 2_757 no
C13 C9 3.426(5) 2_657 no
C14 O1 3.543(6) 2_657 no
C14 C4 3.482(5) 2_757 no
C14 C7 3.389(5) 2_657 no
C14 C9 3.356(6) 2_657 no
C15 C7 3.565(6) 2_657 no
C18 O3 3.579(5) 1_545 no
C18 C6 3.531(6) 2_657 no
O1 H7 2.5030 . no
O2 H4 2.6243 . no
O2 H10 2.7081 . no
O3 H2 3.0580 . no
O3 H17 2.5031 . no
N1 H1 2.3347 . no
N2 H10 2.4367 . no
N2 H13 2.6299 . no
C1 H10 3.2867 . no
C3 H1 3.2832 . no
C3 H4 2.6821 . no
C3 H10 2.7745 . no
C4 H6 3.2746 . no
C5 H7 3.2733 . no
C6 H4 3.2772 . no
C7 H5 3.2633 . no
C8 H5 3.2697 . no
C8 H7 3.2937 . no
C9 H1 3.1796 . no
C9 H4 3.2541 . no
C9 H6 3.2435 . no
C10 H1 2.5273 . no
C10 H2 2.4517 . no
C11 H13 2.7298 . no
C11 H17 2.6041 . no
C12 H2 2.5663 . no
C12 H14 3.2687 . no
C12 H16 3.2653 . no
C13 H2 2.6000 . no
C13 H17 3.2627 . no
C14 H16 3.2482 . no
C14 H18A 2.6299 . no
C14 H18B 2.9350 . no
C14 H18C 3.2781 . no
C15 H13 3.2778 . no
C15 H17 3.2748 . no
C16 H14 3.2489 . no
C16 H18A 3.2627 . no
C16 H18B 2.9920 . no
C16 H18C 2.6162 . no
C17 H13 3.2631 . no
C18 H14 2.6690 . no
C18 H16 2.6813 . no
H1 H10 3.4674 . no
H2 H10 2.2688 . no
H2 H13 2.0957 . no
H4 H5 2.3230 . no
H5 H6 2.3532 . no
H6 H7 2.3374 . no
H13 H14 2.3314 . no
H14 H18A 2.4703 . no
H14 H18B 3.0000 . no
H14 H18C 3.5445 . no
H16 H17 2.3230 . no
H16 H18A 3.5215 . no
H16 H18B 3.0907 . no
H16 H18C 2.4407 . no
O1 H1 2.7414 2_667 no
O1 H2 3.5116 1_565 no
O1 H13 2.6329 1_565 no
O1 H13 3.1636 2_657 no
O2 H2 2.2147 2_757 no
O2 H6 3.1915 1_545 no
O2 H7 3.4265 2_767 no
O2 H10 2.6112 2_757 no
O2 H13 3.0022 2_757 no
O2 H16 3.4097 1_666 no
O3 H6 2.7276 2_667 no
O3 H7 2.5113 2_667 no
O3 H10 3.4330 2_657 no
O3 H14 3.5214 1_565 no
O3 H18A 2.6017 1_565 no
O3 H18B 3.2105 2_646 no
N1 H7 3.2406 2_667 no
N1 H14 3.4032 1_565 no
N2 H7 3.5138 1_545 no
N2 H18B 3.1184 2_646 no
C1 H13 2.9937 1_565 no
C1 H13 3.2392 2_657 no
C1 H14 3.1600 1_565 no
C3 H2 3.3375 2_757 no
C3 H10 3.5196 2_757 no
C4 H1 3.4921 2_767 no
C4 H13 3.0275 2_757 no
C4 H14 3.0644 2_757 no
C4 H16 3.0884 1_666 no
C4 H17 3.3186 1_666 no
C5 H14 3.0350 2_757 no
C5 H17 3.2163 1_666 no
C5 H18B 3.4854 1_676 no
C5 H18C 3.1753 1_676 no
C5 H18C 3.4913 2_657 no
C6 H10 3.4010 2_767 no
C6 H18A 3.1090 2_657 no
C6 H18C 3.0855 1_676 no
C6 H18C 3.3918 2_657 no
C7 H1 3.3884 2_667 no
C7 H10 3.2563 1_565 no
C7 H14 3.3602 2_657 no
C7 H18A 3.3403 2_657 no
C9 H1 3.4609 2_667 no
C9 H14 3.5858 2_657 no
C10 H6 3.4658 2_767 no
C10 H7 3.2123 1_545 no
C10 H10 3.3064 2_757 no
C11 H7 3.4762 2_667 no
C11 H18A 3.4878 1_565 no
C11 H18B 2.8982 2_646 no
C12 H18B 3.2615 2_646 no
C13 H1 3.1655 1_545 no
C13 H4 2.6957 2_757 no
C14 H1 3.0044 1_545 no
C14 H4 2.8629 2_757 no
C14 H5 3.2908 2_757 no
C14 H7 3.5029 2_657 no
C16 H4 2.9759 1_444 no
C16 H16 3.4437 2_546 no
C17 H4 3.2407 1_444 no
C17 H5 3.5108 1_444 no
C17 H16 3.3564 2_546 no
C18 H5 2.8674 1_434 no
C18 H6 3.2749 1_434 no
C18 H6 3.5518 2_657 no
H1 O1 2.7414 2_667 no
H1 C4 3.4921 2_767 no
H1 C7 3.3884 2_667 no
H1 C9 3.4609 2_667 no
H1 C13 3.1655 1_565 no
H1 C14 3.0044 1_565 no
H1 H4 3.5465 2_767 no
H1 H7 2.8309 2_667 no
H1 H13 2.7376 1_565 no
H1 H13 3.3501 2_657 no
H1 H14 2.4082 1_565 no
H2 O1 3.5116 1_545 no
H2 O2 2.2147 2_757 no
H2 C3 3.3375 2_757 no
H2 H4 3.3991 2_757 no
H2 H7 3.0983 1_545 no
H2 H18B 3.3788 2_646 no
H4 C13 2.6957 2_757 no
H4 C14 2.8629 2_757 no
H4 C16 2.9759 1_666 no
H4 C17 3.2407 1_666 no
H4 H1 3.5465 2_767 no
H4 H2 3.3991 2_757 no
H4 H13 2.3807 2_757 no
H4 H14 2.6851 2_757 no
H4 H16 2.4088 1_666 no
H4 H17 2.9362 1_666 no
H5 C14 3.2908 2_757 no
H5 C17 3.5108 1_666 no
H5 C18 2.8674 1_676 no
H5 H14 2.6245 2_757 no
H5 H17 2.7383 1_666 no
H5 H18A 2.7813 1_676 no
H5 H18B 2.7145 1_676 no
H5 H18C 2.6172 1_676 no
H5 H18C 3.5212 2_657 no
H6 O2 3.1915 1_565 no
H6 O3 2.7276 2_667 no
H6 C10 3.4658 2_767 no
H6 C18 3.2749 1_676 no
H6 C18 3.5518 2_657 no
H6 H10 3.5436 1_565 no
H6 H10 3.3155 2_767 no
H6 H18A 2.9828 2_657 no
H6 H18B 3.3372 1_676 no
H6 H18C 2.4385 1_676 no
H6 H18C 3.3689 2_657 no
H7 O2 3.4265 2_767 no
H7 O3 2.5113 2_667 no
H7 N1 3.2406 2_667 no
H7 N2 3.5138 1_565 no
H7 C10 3.2123 1_565 no
H7 C11 3.4762 2_667 no
H7 C14 3.5029 2_657 no
H7 H1 2.8309 2_667 no
H7 H2 3.0983 1_565 no
H7 H10 2.6721 1_565 no
H7 H14 3.2138 2_657 no
H7 H18A 3.3708 2_657 no
H10 O2 2.6112 2_757 no
H10 O3 3.4330 2_657 no
H10 C3 3.5196 2_757 no
H10 C6 3.4010 2_767 no
H10 C7 3.2563 1_545 no
H10 C10 3.3064 2_757 no
H10 H6 3.5436 1_545 no
H10 H6 3.3155 2_767 no
H10 H7 2.6721 1_545 no
H10 H10 2.4774 2_757 no
H13 O1 2.6329 1_545 no
H13 O1 3.1636 2_657 no
H13 O2 3.0022 2_757 no
H13 C1 2.9937 1_545 no
H13 C1 3.2392 2_657 no
H13 C4 3.0275 2_757 no
H13 H1 2.7376 1_545 no
H13 H1 3.3501 2_657 no
H13 H4 2.3807 2_757 no
H14 O3 3.5214 1_545 no
H14 N1 3.4032 1_545 no
H14 C1 3.1600 1_545 no
H14 C4 3.0644 2_757 no
H14 C5 3.0350 2_757 no
H14 C7 3.3602 2_657 no
H14 C9 3.5858 2_657 no
H14 H1 2.4082 1_545 no
H14 H4 2.6851 2_757 no
H14 H5 2.6245 2_757 no
H14 H7 3.2138 2_657 no
H16 O2 3.4097 1_444 no
H16 C4 3.0884 1_444 no
H16 C16 3.4437 2_546 no
H16 C17 3.3564 2_546 no
H16 H4 2.4088 1_444 no
H16 H16 3.0510 2_546 no
H16 H17 2.8844 2_546 no
H17 C4 3.3186 1_444 no
H17 C5 3.2163 1_444 no
H17 H4 2.9362 1_444 no
H17 H5 2.7383 1_444 no
H17 H16 2.8844 2_546 no
H17 H18A 3.4121 1_565 no
H17 H18B 3.5420 2_646 no
H17 H18C 3.5867 2_546 no
H18A O3 2.6017 1_545 no
H18A C6 3.1090 2_657 no
H18A C7 3.3403 2_657 no
H18A C11 3.4878 1_545 no
H18A H5 2.7813 1_434 no
H18A H6 2.9828 2_657 no
H18A H7 3.3708 2_657 no
H18A H17 3.4121 1_545 no
H18A H18B 3.1100 2_636 no
H18B O3 3.2105 2_646 no
H18B N2 3.1184 2_646 no
H18B C5 3.4854 1_434 no
H18B C11 2.8982 2_646 no
H18B C12 3.2615 2_646 no
H18B H2 3.3788 2_646 no
H18B H5 2.7145 1_434 no
H18B H6 3.3372 1_434 no
H18B H17 3.5420 2_646 no
H18B H18A 3.1100 2_636 no
H18B H18B 3.2931 2_636 no
H18C C5 3.1753 1_434 no
H18C C5 3.4913 2_657 no
H18C C6 3.0855 1_434 no
H18C C6 3.3918 2_657 no
H18C H5 2.6172 1_434 no
H18C H5 3.5212 2_657 no
H18C H6 2.4385 1_434 no
H18C H6 3.3689 2_657 no
H18C H17 3.5867 2_546 no
H18C H18C 3.5069 2_536 no

loop_
_geom_hbond_atom_site_label_D
_geom_hbond_atom_site_label_H
_geom_hbond_atom_site_label_A
_geom_hbond_site_symmetry_A
_geom_hbond_distance_DH
_geom_hbond_distance_HA
_geom_hbond_distance_DA
_geom_hbond_angle_DHA
_geom_hbond_publ_flag
N2 H2 O2 2_757 0.88 2.22 3.012(4) 151 yes

loop_
_geom_torsion_atom_site_label_1
_geom_torsion_atom_site_label_2
_geom_torsion_atom_site_label_3
_geom_torsion_atom_site_label_4
_geom_torsion
_geom_torsion_publ_flag
C1 O1 C9 C7 -178.84(15) no
C1 O1 C9 C8 1.0(3) no
C9 O1 C1 C2 -1.2(3) no
C9 O1 C1 H1 178.8 no
N2 N1 C10 C2 177.37(15) no
N2 N1 C10 H10 -2.6 no
C10 N1 N2 C11 -179.93(16) no
C10 N1 N2 H2 0.1 no
N1 N2 C11 O3 0.6(3) no
N1 N2 C11 C12 -179.89(15) no
H2 N2 C11 O3 -179.4 no
H2 N2 C11 C12 0.1 no
O1 C1 C2 C3 -1.5(3) no
O1 C1 C2 C10 -178.67(16) no
H1 C1 C2 C3 178.5 no
H1 C1 C2 C10 1.3 no
C1 C2 C3 O2 -175.92(17) no
C1 C2 C3 C8 4.1(3) no
C1 C2 C10 N1 -8.1(3) no
C1 C2 C10 H10 171.9 no
C3 C2 C10 N1 174.81(16) no
C3 C2 C10 H10 -5.2 no
C10 C2 C3 O2 1.1(3) no
C10 C2 C3 C8 -178.81(15) no
O2 C3 C8 C4 -3.5(3) no
O2 C3 C8 C9 175.66(17) no
C2 C3 C8 C4 176.47(15) no
C2 C3 C8 C9 -4.4(3) no
C5 C4 C8 C3 178.06(17) no
C5 C4 C8 C9 -1.1(3) no
C8 C4 C5 C6 0.2(3) no
C8 C4 C5 H5 -179.8 no
H4 C4 C5 C6 -179.8 no
H4 C4 C5 H5 0.2 no
H4 C4 C8 C3 -1.9 no
H4 C4 C8 C9 178.9 no
C4 C5 C6 C7 0.9(3) no
C4 C5 C6 H6 -179.1 no
H5 C5 C6 C7 -179.1 no
H5 C5 C6 H6 0.9 no
C5 C6 C7 C9 -1.1(3) no
C5 C6 C7 H7 178.9 no
H6 C6 C7 C9 178.9 no
H6 C6 C7 H7 -1.1 no
C6 C7 C9 O1 179.93(17) no
C6 C7 C9 C8 0.1(3) no
H7 C7 C9 O1 -0.1 no
H7 C7 C9 C8 -179.9 no
C3 C8 C9 O1 2.0(3) no
C3 C8 C9 C7 -178.21(16) no
C4 C8 C9 O1 -178.83(16) no
C4 C8 C9 C7 1.0(3) no
O3 C11 C12 C13 -160.68(18) no
O3 C11 C12 C17 16.1(3) no
N2 C11 C12 C13 19.8(3) no
N2 C11 C12 C17 -163.39(16) no
C11 C12 C13 C14 177.51(16) no
C11 C12 C13 H13 -2.5 no
C11 C12 C17 C16 -178.00(16) no
C11 C12 C17 H17 2.0 no
C13 C12 C17 C16 -1.1(3) no
C13 C12 C17 H17 178.9 no
C17 C12 C13 C14 0.8(3) no
C17 C12 C13 H13 -179.2 no
C12 C13 C14 C15 0.1(3) no
C12 C13 C14 H14 -179.9 no
H13 C13 C14 C15 -179.9 no
H13 C13 C14 H14 0.1 no
C13 C14 C15 C16 -0.7(3) no
C13 C14 C15 C18 179.17(17) no
H14 C14 C15 C16 179.3 no
H14 C14 C15 C18 -0.8 no
C14 C15 C16 C17 0.4(3) no
C14 C15 C16 H16 -179.6 no
C14 C15 C18 H18A 33.7 no
C14 C15 C18 H18B -86.3 no
C14 C15 C18 H18C 153.7 no
C16 C15 C18 H18A -146.4 no
C16 C15 C18 H18B 93.6 no
C16 C15 C18 H18C -26.4 no
C18 C15 C16 C17 -179.45(17) no
C18 C15 C16 H16 0.5 no
C15 C16 C17 C12 0.5(3) no
C15 C16 C17 H17 -179.5 no
H16 C16 C17 C12 -179.5 no
H16 C16 C17 H17 0.5 no
